data_2208647
loop_
_publ_author_name
'Sophia Lipstman'
'Sankar Muniappan'
'Israel Goldberg'

_publ_section_title
;
 [Tetrakis(3-chlorophenyl)porphyrinato]zinc(II)
;
_journal_coeditor_code KP2008
_journal_issue 4
_journal_name_full 'Acta Crystallographica Section E'
_journal_page_first m782
_journal_page_last m784
_journal_paper_doi 10.1107/S1600536806008543
_journal_volume 62
_journal_year 2006
_chemical_formula_iupac '[Zn (C44 H24 Cl4 N4)]'
_chemical_formula_moiety 'C44 H24 Cl4 N4 Zn'
_chemical_formula_sum 'C44 H24 Cl4 N4 Zn'
_chemical_formula_weight 815.84
_chemical_name_systematic
;
[Tetrakis(3-chlorophenyl)porphyrinato]zinc(II)
;
_space_group_IT_number 14
_symmetry_cell_setting monoclinic
_symmetry_space_group_name_Hall '-P 2ybc'
_symmetry_space_group_name_H-M 'P 1 21/c 1'
_atom_sites_solution_hydrogens geom
_atom_sites_solution_primary direct
_atom_sites_solution_secondary difmap
_audit_creation_method SHELXL97
_cell_angle_alpha 90.00
_cell_angle_beta 110.7208(17)
_cell_angle_gamma 90.00
_cell_formula_units_Z 2
_cell_length_a 14.7205(4)
_cell_length_b 9.4071(3)
_cell_length_c 13.5925(5)
_cell_measurement_reflns_used 3801
_cell_measurement_temperature 110(2)
_cell_measurement_theta_max 27.88
_cell_measurement_theta_min 2.62
_cell_volume 1760.50(10)
_computing_cell_refinement 'DENZO (Otwinowski & Minor, 1997)'
_computing_data_collection 'COLLECT (Nonius, 1999)'
_computing_data_reduction DENZO
_computing_molecular_graphics 'ORTEPIII (Burnett & Johnson, 1996) and MERCURY (Bruno <i>et al.</i>,  2002)'
_computing_publication_material SHELXL97
_computing_structure_refinement 'SHELXL97 (Sheldrick, 1997)'
_computing_structure_solution 'SIR97 (Altomare <i>et al.</i>,  1994)'
_diffrn_ambient_temperature 110(2)
_diffrn_detector_area_resol_mean '56 microns'
_diffrn_measured_fraction_theta_full 0.993
_diffrn_measured_fraction_theta_max 0.993
_diffrn_measurement_device_type 'Nonius KappaCCD area-detector'
_diffrn_measurement_method '1\% \f'
_diffrn_radiation_monochromator graphite
_diffrn_radiation_source 'fine-focus sealed tube'
_diffrn_radiation_type MoK\a
_diffrn_radiation_wavelength 0.71073
_diffrn_reflns_av_R_equivalents 0.0470
_diffrn_reflns_av_sigmaI/netI 0.0517
_diffrn_reflns_limit_h_max 18
_diffrn_reflns_limit_h_min -19
_diffrn_reflns_limit_k_max 12
_diffrn_reflns_limit_k_min -12
_diffrn_reflns_limit_l_max 17
_diffrn_reflns_limit_l_min -17
_diffrn_reflns_number 12967
_diffrn_reflns_theta_full 27.88
_diffrn_reflns_theta_max 27.88
_diffrn_reflns_theta_min 2.62
_diffrn_standards_number 0
_exptl_absorpt_coefficient_mu 1.042
_exptl_absorpt_correction_T_max 0.7807
_exptl_absorpt_correction_T_min 0.6807
_exptl_absorpt_correction_type multi-scan
_exptl_absorpt_process_details '(Blessing, 1995)'
_exptl_crystal_colour violet
_exptl_crystal_density_diffrn 1.539
_exptl_crystal_density_method 'not measured'
_exptl_crystal_description prism
_exptl_crystal_F_000 828
_exptl_crystal_size_max 0.40
_exptl_crystal_size_mid 0.35
_exptl_crystal_size_min 0.25
_refine_diff_density_max 1.490
_refine_diff_density_min -0.729
_refine_ls_extinction_method none
_refine_ls_goodness_of_fit_ref 1.044
_refine_ls_hydrogen_treatment constr
_refine_ls_matrix_type full
_refine_ls_number_parameters 251
_refine_ls_number_reflns 4179
_refine_ls_number_restraints 0
_refine_ls_restrained_S_all 1.044
_refine_ls_R_factor_all 0.0928
_refine_ls_R_factor_gt 0.0606
_refine_ls_shift/su_max 0.000
_refine_ls_shift/su_mean 0.000
_refine_ls_structure_factor_coef Fsqd
_refine_ls_weighting_details 'calc w = 1/[\s^2^(Fo^2^)+(0.0873P)^2^+1.8321P] where P=(Fo^2^+2Fc^2^)/3'
_refine_ls_weighting_scheme calc
_refine_ls_wR_factor_gt 0.1537
_refine_ls_wR_factor_ref 0.1706
_reflns_number_gt 2961
_reflns_number_total 4179
_reflns_threshold_expression I>2\s(I)
_cod_data_source_file kp2008.cif
_cod_data_source_block I
_cod_original_sg_symbol_H-M 'P 21/c'
_cod_database_code 2208647
_cod_database_fobs_code 2208647

loop_
_symmetry_equiv_pos_as_xyz
'x, y, z'
'-x, y+1/2, -z+1/2'
'-x, -y, -z'
'x, -y-1/2, z-1/2'

loop_
_atom_site_type_symbol
_atom_site_label
_atom_site_fract_x
_atom_site_fract_y
_atom_site_fract_z
_atom_site_U_iso_or_equiv
_atom_site_adp_type
_atom_site_calc_flag
_atom_site_refinement_flags
_atom_site_occupancy
Zn Zn 0.0000 0.5000 0.0000 0.03056(19) Uani d S 1
C C1 0.0188(2) 0.6401(4) -0.1948(3) 0.0337(7) Uani d . 1
C C2 -0.0369(3) 0.7207(4) -0.2871(3) 0.0392(8) Uani d . 1
H H2 -0.0135 0.7588 -0.3385 0.047 Uiso calc R 1
C C3 -0.1280(3) 0.7316(4) -0.2867(3) 0.0399(8) Uani d . 1
H H3 -0.1806 0.7796 -0.3376 0.048 Uiso calc R 1
C C4 -0.1312(2) 0.6577(4) -0.1958(3) 0.0346(7) Uani d . 1
C C5 -0.2129(2) 0.6501(4) -0.1658(3) 0.0336(7) Uani d . 1
C C6 -0.2158(2) 0.5855(3) -0.0737(3) 0.0323(7) Uani d . 1
C C7 -0.2996(2) 0.5771(4) -0.0437(3) 0.0348(8) Uani d . 1
H H7 -0.3619 0.6156 -0.0814 0.042 Uiso calc R 1
C C8 -0.2741(2) 0.5040(3) 0.0485(3) 0.0325(7) Uani d . 1
H H8 -0.3147 0.4818 0.0872 0.039 Uiso calc R 1
C C9 -0.1727(2) 0.4668(4) 0.0758(3) 0.0323(7) Uani d . 1
C C10 -0.1172(3) 0.3938(4) 0.1669(3) 0.0334(7) Uani d . 1
N N21 -0.0404(2) 0.6032(3) -0.1398(2) 0.0324(6) Uani d . 1
N N22 -0.1384(2) 0.5172(3) 0.0003(2) 0.0316(6) Uani d . 1
C C25 -0.3050(3) 0.7174(4) -0.2380(3) 0.0374(8) Uani d . 1
C C26 -0.3518(3) 0.6655(4) -0.3396(3) 0.0452(9) Uani d . 1
H H26 -0.3261 0.5860 -0.3641 0.054 Uiso d R 1
C C27 -0.4364(3) 0.7309(5) -0.4044(3) 0.0560(12) Uani d . 1
H H27 -0.4682 0.6956 -0.4736 0.067 Uiso d PR 0.347(3)
C C28 -0.4749(3) 0.8450(5) -0.3713(4) 0.0598(12) Uani d . 1
H H28 -0.5328 0.8884 -0.4166 0.072 Uiso d R 1
C C29 -0.4284(3) 0.8972(5) -0.2708(4) 0.0592(12) Uani d . 1
H H29 -0.4548 0.9766 -0.2470 0.071 Uiso d PR 0.653(3)
C C30 -0.3440(3) 0.8341(4) -0.2042(3) 0.0461(9) Uani d . 1
H H30 -0.3126 0.8709 -0.1354 0.055 Uiso d R 1
C C31 -0.1660(2) 0.3539(4) 0.2429(3) 0.0353(8) Uani d . 1
C C32 -0.2414(3) 0.2550(4) 0.2165(3) 0.0411(8) Uani d . 1
H H32 -0.2606 0.2087 0.1502 0.049 Uiso d R 1
C C33 -0.2891(3) 0.2235(4) 0.2861(3) 0.0445(9) Uani d . 1
H H33 -0.3412 0.1573 0.2666 0.053 Uiso d R 1
C C34 -0.2593(3) 0.2885(4) 0.3843(3) 0.0442(9) Uani d . 1
H H34 -0.2909 0.2673 0.4326 0.053 Uiso d R 1
C C35 -0.1843(3) 0.3845(4) 0.4099(3) 0.0429(9) Uani d . 1
C C36 -0.1370(3) 0.4189(4) 0.3417(3) 0.0390(8) Uani d . 1
H H36 -0.0854 0.4859 0.3615 0.047 Uiso d R 1
Cl Cl1 -0.49746(12) 0.6797(2) -0.52779(13) 0.0613(6) Uani d P 0.653(3)
Cl Cl1' -0.4805(2) 1.0225(3) -0.2402(3) 0.0602(11) Uani d P 0.347(3)
Cl Cl2 -0.15001(9) 0.47244(14) 0.53082(8) 0.0612(3) Uani d . 1

loop_
_atom_site_aniso_label
_atom_site_aniso_U_11
_atom_site_aniso_U_22
_atom_site_aniso_U_33
_atom_site_aniso_U_12
_atom_site_aniso_U_13
_atom_site_aniso_U_23
Zn 0.0307(3) 0.0312(3) 0.0268(3) 0.0016(2) 0.0065(2) 0.0027(2)
C1 0.0360(18) 0.0319(16) 0.0308(17) -0.0004(14) 0.0088(14) 0.0034(13)
C2 0.040(2) 0.0390(18) 0.0357(18) 0.0002(16) 0.0093(16) 0.0093(15)
C3 0.043(2) 0.0380(19) 0.0347(18) 0.0046(16) 0.0090(16) 0.0107(15)
C4 0.0339(17) 0.0319(16) 0.0321(17) 0.0015(14) 0.0044(14) 0.0061(14)
C5 0.0308(17) 0.0317(16) 0.0326(17) 0.0001(14) 0.0044(14) 0.0022(13)
C6 0.0327(17) 0.0307(16) 0.0288(16) -0.0001(13) 0.0051(14) -0.0001(13)
C7 0.0311(17) 0.0320(17) 0.0356(18) 0.0016(14) 0.0047(14) -0.0012(14)
C8 0.0323(17) 0.0321(16) 0.0305(16) -0.0008(14) 0.0079(14) -0.0004(14)
C9 0.0322(17) 0.0326(16) 0.0308(17) -0.0007(14) 0.0095(14) -0.0019(13)
C10 0.0373(18) 0.0306(16) 0.0302(17) -0.0006(14) 0.0095(14) -0.0003(13)
N21 0.0315(14) 0.0311(14) 0.0306(14) 0.0027(11) 0.0060(12) 0.0043(11)
N22 0.0324(14) 0.0317(14) 0.0277(14) 0.0000(11) 0.0069(12) 0.0000(11)
C25 0.0311(17) 0.0392(18) 0.0382(19) -0.0019(15) 0.0077(15) 0.0108(15)
C26 0.040(2) 0.051(2) 0.039(2) -0.0033(17) 0.0060(16) 0.0116(17)
C27 0.038(2) 0.075(3) 0.043(2) -0.010(2) -0.0011(18) 0.020(2)
C28 0.035(2) 0.073(3) 0.064(3) 0.010(2) 0.008(2) 0.029(2)
C29 0.042(2) 0.059(3) 0.073(3) 0.012(2) 0.015(2) 0.021(2)
C30 0.0364(19) 0.044(2) 0.054(2) 0.0033(17) 0.0114(18) 0.0118(18)
C31 0.0338(17) 0.0363(18) 0.0341(18) 0.0049(15) 0.0098(14) 0.0063(14)
C32 0.044(2) 0.0393(19) 0.0372(19) -0.0015(16) 0.0107(17) 0.0025(15)
C33 0.046(2) 0.044(2) 0.044(2) -0.0041(17) 0.0171(18) 0.0033(17)
C34 0.047(2) 0.047(2) 0.041(2) 0.0029(18) 0.0175(17) 0.0114(17)
C35 0.052(2) 0.046(2) 0.0298(18) 0.0087(17) 0.0133(17) 0.0052(15)
C36 0.041(2) 0.0392(19) 0.0350(18) 0.0008(16) 0.0110(16) 0.0047(15)
Cl1 0.0462(9) 0.0831(13) 0.0392(9) -0.0075(8) -0.0040(7) 0.0040(8)
Cl1' 0.0446(17) 0.0510(18) 0.074(2) 0.0177(13) 0.0076(15) -0.0102(15)
Cl2 0.0670(7) 0.0800(8) 0.0349(5) -0.0102(6) 0.0161(5) -0.0058(5)

loop_
_atom_type_symbol
_atom_type_description
_atom_type_scat_dispersion_real
_atom_type_scat_dispersion_imag
_atom_type_scat_source
C C 0.0033 0.0016 'International Tables Vol C Tables 4.2.6.8 and 6.1.1.4'
H H 0.0000 0.0000 'International Tables Vol C Tables 4.2.6.8 and 6.1.1.4'
N N 0.0061 0.0033 'International Tables Vol C Tables 4.2.6.8 and 6.1.1.4'
Cl Cl 0.1484 0.1585 'International Tables Vol C Tables 4.2.6.8 and 6.1.1.4'
Zn Zn 0.2839 1.4301 'International Tables Vol C Tables 4.2.6.8 and 6.1.1.4'

loop_
_geom_angle_atom_site_label_1
_geom_angle_atom_site_label_2
_geom_angle_atom_site_label_3
_geom_angle_site_symmetry_1
_geom_angle_site_symmetry_3
_geom_angle
N21 Zn N21 3_565 . 180.0
N21 Zn N22 3_565 3_565 90.12(11)
N21 Zn N22 . 3_565 89.88(11)
N21 Zn N22 3_565 . 89.88(11)
N21 Zn N22 . . 90.12(11)
N22 Zn N22 3_565 . 180.0
N21 C1 C10 . 3_565 126.1(3)
N21 C1 C2 . . 109.3(3)
C10 C1 C2 3_565 . 124.7(3)
C3 C2 C1 . . 107.2(3)
C3 C2 H2 . . 126.4
C1 C2 H2 . . 126.4
C2 C3 C4 . . 107.7(3)
C2 C3 H3 . . 126.2
C4 C3 H3 . . 126.2
N21 C4 C5 . . 125.7(3)
N21 C4 C3 . . 109.5(3)
C5 C4 C3 . . 124.7(3)
C4 C5 C6 . . 125.5(3)
C4 C5 C25 . . 117.2(3)
C6 C5 C25 . . 117.3(3)
N22 C6 C5 . . 124.9(3)
N22 C6 C7 . . 109.8(3)
C5 C6 C7 . . 125.3(3)
C8 C7 C6 . . 107.7(3)
C8 C7 H7 . . 126.1
C6 C7 H7 . . 126.1
C7 C8 C9 . . 106.4(3)
C7 C8 H8 . . 126.8
C9 C8 H8 . . 126.8
N22 C9 C10 . . 125.1(3)
N22 C9 C8 . . 110.0(3)
C10 C9 C8 . . 124.9(3)
C1 C10 C9 3_565 . 125.2(3)
C1 C10 C31 3_565 . 117.3(3)
C9 C10 C31 . . 117.4(3)
C1 N21 C4 . . 106.4(3)
C1 N21 Zn . . 126.7(2)
C4 N21 Zn . . 126.8(2)
C9 N22 C6 . . 106.0(3)
C9 N22 Zn . . 127.1(2)
C6 N22 Zn . . 126.9(2)
C30 C25 C26 . . 119.1(3)
C30 C25 C5 . . 120.0(3)
C26 C25 C5 . . 120.9(3)
C27 C26 C25 . . 119.4(4)
C27 C26 H26 . . 120.3
C25 C26 H26 . . 120.3
C28 C27 C26 . . 121.6(4)
C28 C27 Cl1 . . 114.8(3)
C26 C27 Cl1 . . 123.6(4)
C28 C27 H27 . . 119.1
C26 C27 H27 . . 119.4
C27 C28 C29 . . 119.2(4)
C27 C28 H28 . . 120.5
C29 C28 H28 . . 120.3
C28 C29 C30 . . 120.5(5)
C28 C29 Cl1' . . 114.8(4)
C30 C29 Cl1' . . 124.6(4)
C28 C29 H29 . . 119.7
C30 C29 H29 . . 119.7
C25 C30 C29 . . 120.2(4)
C25 C30 H30 . . 120.0
C29 C30 H30 . . 119.9
C32 C31 C36 . . 118.9(3)
C32 C31 C10 . . 121.4(3)
C36 C31 C10 . . 119.6(3)
C31 C32 C33 . . 120.9(3)
C31 C32 H32 . . 119.5
C33 C32 H32 . . 119.6
C34 C33 C32 . . 119.6(4)
C34 C33 H33 . . 120.3
C32 C33 H33 . . 120.1
C35 C34 C33 . . 119.0(3)
C35 C34 H34 . . 120.6
C33 C34 H34 . . 120.4
C34 C35 C36 . . 122.4(4)
C34 C35 Cl2 . . 119.3(3)
C36 C35 Cl2 . . 118.3(3)
C35 C36 C31 . . 119.2(4)
C35 C36 H36 . . 120.5
C31 C36 H36 . . 120.3

loop_
_geom_bond_atom_site_label_1
_geom_bond_atom_site_label_2
_geom_bond_site_symmetry_2
_geom_bond_distance
Zn N21 3_565 2.027(3)
Zn N21 . 2.027(3)
Zn N22 3_565 2.045(3)
Zn N22 . 2.045(3)
C1 N21 . 1.378(4)
C1 C10 3_565 1.399(5)
C1 C2 . 1.447(5)
C2 C3 . 1.347(5)
C2 H2 . 0.9500
C3 C4 . 1.434(5)
C3 H3 . 0.9500
C4 N21 . 1.382(4)
C4 C5 . 1.401(5)
C5 C6 . 1.405(5)
C5 C25 . 1.504(5)
C6 N22 . 1.383(4)
C6 C7 . 1.432(5)
C7 C8 . 1.360(5)
C7 H7 . 0.9500
C8 C9 . 1.447(5)
C8 H8 . 0.9500
C9 N22 . 1.379(4)
C9 C10 . 1.399(5)
C10 C1 3_565 1.399(5)
C10 C31 . 1.499(5)
C25 C30 . 1.389(6)
C25 C26 . 1.395(5)
C26 C27 . 1.389(5)
C26 H26 . 0.9500
C27 C28 . 1.362(7)
C27 Cl1 . 1.669(5)
C27 H27 . 0.9500
C28 C29 . 1.384(7)
C28 H28 . 0.9500
C29 C30 . 1.386(5)
C29 Cl1' . 1.541(6)
C29 H29 . 0.9500
C30 H30 . 0.9500
C31 C32 . 1.395(5)
C31 C36 . 1.398(5)
C32 C33 . 1.395(5)
C32 H32 . 0.9500
C33 C34 . 1.391(6)
C33 H33 . 0.9500
C34 C35 . 1.372(6)
C34 H34 . 0.9500
C35 C36 . 1.381(5)
C35 Cl2 . 1.747(4)
C36 H36 . 0.9500
